data_7125299
loop_
_publ_author_name
'Neri, Gaia'
'Forster, Mark'
'Walsh, James J.'
'Robertson, C. M.'
'Whittles, T. J.'
'Farr\`as, Pau'
'Cowan, Alexander J.'

_publ_section_title
;
 Photochemical CO<sub>2</sub> reduction in water using a co-immobilised
 nickel catalyst and a visible light sensitiser.
;
_journal_issue 99
_journal_name_full 'Chemical communications (Cambridge, England)'
_journal_page_first 14200
_journal_page_last 14203
_journal_paper_doi 10.1039/c6cc08590c
_journal_volume 52
_journal_year 2016
_chemical_formula_moiety '0.5(C44 H100 N16 Ni4 O12 P4), 2(H2 O), 2(O)'
_chemical_formula_sum 'C22 H54 N8 Ni2 O10.01 P2'
_chemical_formula_weight 770.25
_chemical_name_common NiCycP
_chemical_name_systematic '[Ni([(1,4,8,11-tetraazacyclotetradecan-1-yl)methylene]phosphonic acid)]n'
_space_group_crystal_system triclinic
_space_group_IT_number 2
_space_group_name_Hall '-P 1'
_space_group_name_H-M_alt 'P -1'
_atom_sites_solution_hydrogens mixed
_audit_creation_date 2016-09-27
_audit_creation_method
;
Olex2 1.2
(compiled 2016.08.25 svn.r3337 for OlexSys, GUI svn.r5221)
;
_audit_update_record
;
2016-10-24 deposited with the CCDC.
2016-11-15 downloaded from the CCDC.
;
_cell_angle_alpha 90.0930(10)
_cell_angle_beta 90.5310(11)
_cell_angle_gamma 90.0970(10)
_cell_formula_units_Z 4
_cell_length_a 10.3977(3)
_cell_length_b 14.1488(4)
_cell_length_c 22.4532(7)
_cell_measurement_reflns_used 9979
_cell_measurement_temperature 100
_cell_measurement_theta_max 26.42
_cell_measurement_theta_min 2.32
_cell_volume 3303.05(17)
_computing_cell_refinement 'SAINT v8.37A (Bruker, 2015)'
_computing_data_reduction 'SAINT v8.37A (Bruker, 2015)'
_computing_molecular_graphics 'Olex2 (Dolomanov et al., 2009)'
_computing_publication_material 'Olex2 (Dolomanov et al., 2009)'
_computing_structure_refinement 'XL (Sheldrick, 2008)'
_diffrn_ambient_temperature 100
_diffrn_measured_fraction_theta_full 0.999
_diffrn_measured_fraction_theta_max 0.999
_diffrn_measurement_device_type 'Bruker APEX-II CCD'
_diffrn_measurement_method '\f and \w scans'
_diffrn_radiation_type MoK\a
_diffrn_radiation_wavelength 0.71073
_diffrn_reflns_av_R_equivalents 0.0826
_diffrn_reflns_av_unetI/netI 0.0419
_diffrn_reflns_Laue_measured_fraction_full 0.999
_diffrn_reflns_Laue_measured_fraction_max 0.999
_diffrn_reflns_limit_h_max 12
_diffrn_reflns_limit_h_min -12
_diffrn_reflns_limit_k_max 17
_diffrn_reflns_limit_k_min -17
_diffrn_reflns_limit_l_max 28
_diffrn_reflns_limit_l_min -28
_diffrn_reflns_number 137618
_diffrn_reflns_point_group_measured_fraction_full 0.999
_diffrn_reflns_point_group_measured_fraction_max 0.999
_diffrn_reflns_theta_full 26.000
_diffrn_reflns_theta_max 26.372
_diffrn_reflns_theta_min 2.314
_diffrn_standards_number 0
_exptl_absorpt_coefficient_mu 1.299
_exptl_absorpt_correction_T_max 0.9386
_exptl_absorpt_correction_T_min 0.7252
_exptl_absorpt_correction_type multi-scan
_exptl_absorpt_process_details
;
SADABS-2014/5 (Bruker,2014/5) was used for absorption correction.
wR2(int) was 0.1595 before and 0.1133 after correction.
The Ratio of minimum to maximum transmission is 0.7726.
The \l/2 correction factor is Not present.
;
_exptl_crystal_colour Purple
_exptl_crystal_colour_primary colourless
_exptl_crystal_density_diffrn 1.549
_exptl_crystal_description block
_exptl_crystal_F_000 1632
_exptl_crystal_recrystallization_method 'Re-crystallisation from solvent: Water'
_exptl_crystal_size_max 0.198
_exptl_crystal_size_mid 0.092
_exptl_crystal_size_min 0.054
_refine_diff_density_max 1.030
_refine_diff_density_min -0.643
_refine_diff_density_rms 0.124
_refine_ls_extinction_method none
_refine_ls_goodness_of_fit_ref 1.116
_refine_ls_hydrogen_treatment constr
_refine_ls_matrix_type full
_refine_ls_number_parameters 805
_refine_ls_number_reflns 13486
_refine_ls_number_restraints 289
_refine_ls_restrained_S_all 1.106
_refine_ls_R_factor_all 0.0762
_refine_ls_R_factor_gt 0.0640
_refine_ls_shift/su_max 0.001
_refine_ls_shift/su_mean 0.000
_refine_ls_structure_factor_coef Fsqd
_refine_ls_weighting_details 'w=1/[\s^2^(Fo^2^)+(0.0001P)^2^+30.4206P] where P=(Fo^2^+2Fc^2^)/3'
_refine_ls_weighting_scheme calc
_refine_ls_wR_factor_gt 0.1399
_refine_ls_wR_factor_ref 0.1443
_reflns_Friedel_coverage 0.000
_reflns_number_gt 11409
_reflns_number_total 13486
_reflns_threshold_expression 'I > 2\s(I)'
_cod_data_source_file c6cc08590c2.cif
_cod_data_source_block pbar1_a
_cod_database_code 7125299
_shelx_space_group_comment
;
The symmetry employed for this shelxl refinement is uniquely defined
by the following loop, which should always be used as a source of
symmetry information in preference to the above space-group names.
They are only intended as comments.
;
_olex2_refinement_description
;
1. Fixed Uiso
 At 1.2 times of:
  All C(H,H) groups, All N(H) groups
 At 1.5 times of:
  All O(H,H) groups
2. Rigid bond restraints
 All non-hydrogen atoms
 with sigma for 1-2 distances of 0.01 and sigma for 1-3 distances of 0.01
3.a Free rotating group:
 O20(H20C,H20D), O15(H15C,H15D), O16(H16C,H16D), O18(H18C,H18D)
3.b Ternary CH refined with riding coordinates:
 N11(H11), N3(H3), N12(H12), N8(H8), N1(H1), N13(H13), N15(H15), N4(H4),
 N5(H5), N16(H16), N7(H7), N9(H9)
3.c Secondary CH2 refined with riding coordinates:
 C33(H33A,H33B), C4(H4A,H4B), C25(H25A,H25B), C30(H30A,H30B), C41(H41A,H41B),
 C14(H14A,H14B), C17(H17A,H17B), C27(H27A,H27B), C5(H5A,H5B), C32(H32A,H32B),
 C26(H26A,H26B), C16(H16A,H16B), C29(H29A,H29B), C9(H9A,H9B), C23(H23A,H23B),
 C24(H24A,H24B), C19(H19A,H19B), C2(H2A,H2B), C34(H34A,H34B), C13(H13A,H13B),
 C1(H1A,H1B), C7(H7A,H7B), C10(H10A,H10B), C22(H22A,H22B), C6(H6A,H6B),
 C21(H21A,H21B), C36(H36A,H36B), C43(H43A,H43B), C37(H37A,H37B), C12(H12A,H12B),
  C39(H39A,H39B), C40(H40A,H40B), C8(H8A,H8B), C18(H18A,H18B), C38(H38A,H38B),
 C15(H15A,H15B), C28(H28A,H28B), C3(H3A,H3B), C11(H11A,H11B), C35(H35A,H35B),
 C20(H20A,H20B), C42(H42A,H42B), C44(H44A,H44B), C31(H31A,H31B)
;
_shelx_shelxl_version_number 2014/7
_olex2_submission_special_instructions 'No special instructions were received'

loop_
_space_group_symop_operation_xyz
'x, y, z'
'-x, -y, -z'

loop_
_atom_site_label
_atom_site_type_symbol
_atom_site_fract_x
_atom_site_fract_y
_atom_site_fract_z
_atom_site_U_iso_or_equiv
_atom_site_adp_type
_atom_site_occupancy
_atom_site_site_symmetry_order
_atom_site_calc_flag
_atom_site_refinement_flags_posn
_atom_site_refinement_flags_adp
Ni3 Ni 0.64206(6) 0.78530(4) 0.36025(3) 0.01084(13) Uani 1 1 d . U
Ni4 Ni 0.37784(6) 0.77116(4) 0.10026(3) 0.01140(14) Uani 1 1 d . U
Ni2 Ni 0.87291(6) 0.73105(4) 0.60150(3) 0.01181(14) Uani 1 1 d . U
P4 P 0.36008(12) 0.72961(9) -0.03173(5) 0.0130(3) Uani 1 1 d . U
P2 P 0.84728(12) 0.78283(9) 0.47175(5) 0.0139(3) Uani 1 1 d . U
P3 P 0.50777(12) 0.81544(9) 0.23989(5) 0.0143(3) Uani 1 1 d . U
P1 P 1.01070(13) 0.69259(10) 0.74068(6) 0.0170(3) Uani 1 1 d . U
O5 O 0.7679(3) 0.8342(2) 0.42501(15) 0.0169(7) Uani 1 1 d . U
O4 O 0.7665(3) 0.7385(2) 0.52090(14) 0.0134(7) Uani 1 1 d . U
O10 O 0.2728(3) 0.7565(2) 0.02048(14) 0.0134(7) Uani 1 1 d . U
O7 O 0.5185(3) 0.7422(2) 0.28968(15) 0.0174(7) Uani 1 1 d . U
O6 O 0.9415(4) 0.7136(3) 0.44581(15) 0.0209(8) Uani 1 1 d . U
O11 O 0.2893(3) 0.6734(2) -0.07949(15) 0.0162(7) Uani 1 1 d . U
O8 O 0.4852(3) 0.7723(3) 0.17925(15) 0.0195(8) Uani 1 1 d . U
O9 O 0.4138(4) 0.8947(3) 0.25435(16) 0.0225(8) Uani 1 1 d . U
O1 O 1.0077(3) 0.7587(3) 0.79516(15) 0.0188(8) Uani 1 1 d . U
O12 O 0.4327(3) 0.8149(3) -0.05622(15) 0.0195(8) Uani 1 1 d . U
O2 O 0.9393(4) 0.6010(3) 0.75198(17) 0.0256(9) Uani 1 1 d . U
O3 O 0.9728(4) 0.7398(3) 0.68291(16) 0.0227(8) Uani 1 1 d . U
O20 O 0.4135(4) 0.5616(3) 0.2549(2) 0.0322(10) Uani 1 1 d . U
H20C H 0.3892 0.5027 0.2542 0.048 Uiso 1 1 d G .
H20D H 0.3548 0.5955 0.2722 0.048 Uiso 1 1 d G .
O15 O 0.6346(4) 0.9158(3) 0.76049(18) 0.0292(9) Uani 1 1 d . U
H15C H 0.6057 0.9734 0.7604 0.044 Uiso 1 1 d G .
H15D H 0.6138 0.8883 0.7938 0.044 Uiso 1 1 d G .
N10 N 0.7396(4) 0.8677(3) 0.29579(18) 0.0176(9) Uani 1 1 d . U
O19 O 1.1509(4) 0.5770(3) 0.2696(2) 0.0379(11) Uani 1 1 d . U
O14 O 0.6947(5) 0.6258(3) 0.8036(2) 0.0386(11) Uani 1 1 d . U
O13 O 0.6353(4) 0.8060(3) 0.86482(18) 0.0299(9) Uani 1 1 d . U
N11 N 0.7715(4) 0.6795(3) 0.33973(19) 0.0201(9) Uani 1 1 d . U
H11 H 0.8389 0.6803 0.3718 0.024 Uiso 1 1 calc R .
O16 O 0.9016(4) 0.9400(3) 0.7647(2) 0.0330(10) Uani 1 1 d . U
H16C H 0.9377 0.8848 0.7682 0.049 Uiso 1 1 d G .
H16D H 0.8191 0.9329 0.7594 0.049 Uiso 1 1 d G .
O18 O 1.1723(5) 0.8797(3) 0.2987(2) 0.0381(11) Uani 1 1 d . U
H18C H 1.2552 0.8801 0.2936 0.057 Uiso 1 1 d G .
H18D H 1.1376 0.9251 0.2780 0.057 Uiso 1 1 d G .
O17 O 1.1261(4) 0.7065(3) 0.36062(18) 0.0316(10) Uani 1 1 d . U
N3 N 1.0581(5) 0.5853(3) 0.8748(2) 0.0232(10) Uani 1 1 d . U
H3 H 0.9911 0.5759 0.8431 0.028 Uiso 1 1 calc R .
N12 N 0.5471(4) 0.7070(3) 0.4238(2) 0.0203(9) Uani 1 1 d . U
H12 H 0.5981 0.7115 0.4617 0.024 Uiso 1 1 calc R .
N8 N 0.7811(5) 0.6082(3) 0.6253(2) 0.0230(10) Uani 1 1 d . U
H8 H 0.8056 0.5940 0.6675 0.028 Uiso 1 1 calc R .
N1 N 1.2356(4) 0.8478(3) 0.85306(19) 0.0203(9) Uani 1 1 d . U
H1 H 1.3054 0.8501 0.8840 0.024 Uiso 1 1 calc R .
N14 N 0.5099(4) 0.6714(3) 0.06414(19) 0.0199(9) Uani 1 1 d . U
N13 N 0.4763(4) 0.8858(3) 0.06471(19) 0.0215(9) Uani 1 1 d . U
H13 H 0.4544 0.8887 0.0213 0.026 Uiso 1 1 calc R .
N6 N 0.9647(4) 0.8575(3) 0.57349(19) 0.0209(9) Uani 1 1 d . U
N15 N 0.2821(5) 0.6563(3) 0.1352(2) 0.0239(10) Uani 1 1 d . U
H15 H 0.3057 0.6528 0.1784 0.029 Uiso 1 1 calc R .
N4 N 1.0346(4) 0.7625(3) 0.9327(2) 0.0238(10) Uani 1 1 d . U
H4 H 1.0896 0.7592 0.9694 0.029 Uiso 1 1 calc R .
N5 N 0.7375(4) 0.8187(3) 0.64086(19) 0.0192(9) Uani 1 1 d . U
H5 H 0.7577 0.8204 0.6845 0.023 Uiso 1 1 calc R .
N16 N 0.2496(5) 0.8700(3) 0.13226(19) 0.0224(9) Uani 1 1 d . U
H16 H 0.2730 0.8825 0.1749 0.027 Uiso 1 1 calc R .
N7 N 1.0090(5) 0.6430(3) 0.5624(2) 0.0242(10) Uani 1 1 d . U
H7 H 0.9890 0.6421 0.5188 0.029 Uiso 1 1 calc R .
C33 C 0.6679(5) 0.8693(4) 0.2374(2) 0.0208(11) Uani 1 1 d . U
H33A H 0.7196 0.8356 0.2072 0.025 Uiso 1 1 calc R .
H33B H 0.6591 0.9357 0.2242 0.025 Uiso 1 1 calc R .
N9 N 0.5172(4) 0.8942(3) 0.3848(2) 0.0225(9) Uani 1 1 d . U
H9 H 0.4511 0.9009 0.3525 0.027 Uiso 1 1 calc R .
N2 N 1.2579(4) 0.6706(3) 0.78948(19) 0.0218(9) Uani 1 1 d . U
C4 C 1.2989(6) 0.8434(4) 0.7953(2) 0.0261(12) Uani 1 1 d . U
H4A H 1.3665 0.8926 0.7930 0.031 Uiso 1 1 calc R .
H4B H 1.2355 0.8549 0.7630 0.031 Uiso 1 1 calc R .
C25 C 0.7635(5) 0.9660(4) 0.3185(2) 0.0218(11) Uani 1 1 d . U
H25A H 0.8080 1.0025 0.2873 0.026 Uiso 1 1 calc R .
H25B H 0.8221 0.9624 0.3535 0.026 Uiso 1 1 calc R .
C30 C 0.5303(6) 0.6046(4) 0.4095(3) 0.0272(12) Uani 1 1 d . U
H30A H 0.4721 0.5980 0.3746 0.033 Uiso 1 1 calc R .
H30B H 0.4894 0.5725 0.4437 0.033 Uiso 1 1 calc R .
C41 C 0.6463(5) 0.7050(4) 0.0716(2) 0.0257(12) Uani 1 1 d . U
H41A H 0.7043 0.6566 0.0548 0.031 Uiso 1 1 calc R .
H41B H 0.6660 0.7102 0.1147 0.031 Uiso 1 1 calc R .
C14 C 0.6021(5) 0.7872(4) 0.6344(3) 0.0234(11) Uani 1 1 d . U
H14A H 0.5765 0.7901 0.5918 0.028 Uiso 1 1 calc R .
H14B H 0.5459 0.8308 0.6567 0.028 Uiso 1 1 calc R .
C17 C 1.1049(5) 0.8527(4) 0.5832(2) 0.0256(12) Uani 1 1 d . U
H17A H 1.1221 0.8437 0.6262 0.031 Uiso 1 1 calc R .
H17B H 1.1434 0.9138 0.5715 0.031 Uiso 1 1 calc R .
C27 C 0.8350(5) 0.7126(4) 0.2842(2) 0.0241(12) Uani 1 1 d . U
H27A H 0.7785 0.6999 0.2494 0.029 Uiso 1 1 calc R .
H27B H 0.9167 0.6780 0.2785 0.029 Uiso 1 1 calc R .
C5 C 1.3578(5) 0.7474(4) 0.7879(2) 0.0267(12) Uani 1 1 d . U
H5A H 1.4216 0.7367 0.8202 0.032 Uiso 1 1 calc R .
H5B H 1.4036 0.7446 0.7495 0.032 Uiso 1 1 calc R .
C32 C 0.4508(6) 0.8588(4) 0.4389(3) 0.0307(13) Uani 1 1 d . U
H32A H 0.3686 0.8930 0.4440 0.037 Uiso 1 1 calc R .
H32B H 0.5051 0.8709 0.4745 0.037 Uiso 1 1 calc R .
C26 C 0.8613(5) 0.8170(4) 0.2892(2) 0.0233(11) Uani 1 1 d . U
H26A H 0.9176 0.8295 0.3242 0.028 Uiso 1 1 calc R .
H26B H 0.9061 0.8393 0.2532 0.028 Uiso 1 1 calc R .
C16 C 0.9057(6) 0.9290(4) 0.6138(2) 0.0243(12) Uani 1 1 d . U
H16A H 0.9231 0.9933 0.5985 0.029 Uiso 1 1 calc R .
H16B H 0.9448 0.9239 0.6540 0.029 Uiso 1 1 calc R .
C29 C 0.6580(6) 0.5565(4) 0.3961(3) 0.0286(13) Uani 1 1 d . U
H29A H 0.7193 0.5712 0.4288 0.034 Uiso 1 1 calc R .
H29B H 0.6441 0.4872 0.3960 0.034 Uiso 1 1 calc R .
C9 C 0.9939(6) 0.5921(4) 0.9323(3) 0.0289(13) Uani 1 1 d . U
H9A H 1.0571 0.5826 0.9650 0.035 Uiso 1 1 calc R .
H9B H 0.9271 0.5424 0.9353 0.035 Uiso 1 1 calc R .
C23 C 0.5791(6) 0.9854(4) 0.3926(2) 0.0232(11) Uani 1 1 d . U
H23A H 0.6443 0.9808 0.4249 0.028 Uiso 1 1 calc R .
H23B H 0.5141 1.0325 0.4049 0.028 Uiso 1 1 calc R .
C24 C 0.6434(6) 1.0192(4) 0.3364(3) 0.0239(12) Uani 1 1 d . U
H24A H 0.6662 1.0867 0.3416 0.029 Uiso 1 1 calc R .
H24B H 0.5803 1.0151 0.3032 0.029 Uiso 1 1 calc R .
C19 C 1.1467(6) 0.6735(5) 0.5685(3) 0.0305(13) Uani 1 1 d . U
H19A H 1.2008 0.6308 0.5444 0.037 Uiso 1 1 calc R .
H19B H 1.1739 0.6666 0.6107 0.037 Uiso 1 1 calc R .
C2 C 1.0885(6) 0.9301(4) 0.9224(3) 0.0278(12) Uani 1 1 d . U
H2A H 1.1545 0.9180 0.9535 0.033 Uiso 1 1 calc R .
H2B H 1.0521 0.9935 0.9301 0.033 Uiso 1 1 calc R .
C34 C 0.1421(6) 0.6596(5) 0.1314(3) 0.0296(13) Uani 1 1 d . U
H34A H 0.1060 0.6023 0.1503 0.036 Uiso 1 1 calc R .
H34B H 0.1153 0.6595 0.0890 0.036 Uiso 1 1 calc R .
C13 C 0.5824(6) 0.6880(4) 0.6569(3) 0.0277(12) Uani 1 1 d . U
H13A H 0.6177 0.6846 0.6980 0.033 Uiso 1 1 calc R .
H13B H 0.4887 0.6764 0.6594 0.033 Uiso 1 1 calc R .
C1 C 0.9824(6) 0.8579(4) 0.9290(3) 0.0289(13) Uani 1 1 d . U
H1A H 0.9330 0.8718 0.9655 0.035 Uiso 1 1 calc R .
H1B H 0.9228 0.8621 0.8945 0.035 Uiso 1 1 calc R .
C7 C 1.2202(6) 0.5014(4) 0.8124(3) 0.0282(13) Uani 1 1 d . U
H7A H 1.2652 0.4399 0.8098 0.034 Uiso 1 1 calc R .
H7B H 1.1546 0.5026 0.7802 0.034 Uiso 1 1 calc R .
C10 C 0.9332(6) 0.6879(5) 0.9378(3) 0.0328(14) Uani 1 1 d . U
H10A H 0.8677 0.6964 0.9060 0.039 Uiso 1 1 calc R .
H10B H 0.8899 0.6935 0.9767 0.039 Uiso 1 1 calc R .
C22 C 0.9326(5) 0.8797(4) 0.5099(2) 0.0218(11) Uani 1 1 d . U
H22A H 1.0131 0.8935 0.4884 0.026 Uiso 1 1 calc R .
H22B H 0.8785 0.9371 0.5086 0.026 Uiso 1 1 calc R .
C6 C 1.3162(6) 0.5783(4) 0.8006(2) 0.0254(12) Uani 1 1 d . U
H6A H 1.3753 0.5836 0.8353 0.030 Uiso 1 1 calc R .
H6B H 1.3681 0.5604 0.7656 0.030 Uiso 1 1 calc R .
C21 C 0.8392(6) 0.5334(4) 0.5868(3) 0.0298(13) Uani 1 1 d . U
H21A H 0.8019 0.5369 0.5461 0.036 Uiso 1 1 calc R .
H21B H 0.8201 0.4702 0.6033 0.036 Uiso 1 1 calc R .
C36 C 0.1120(6) 0.8403(5) 0.1306(3) 0.0307(13) Uani 1 1 d . U
H36A H 0.0830 0.8356 0.0886 0.037 Uiso 1 1 calc R .
H36B H 0.0594 0.8893 0.1503 0.037 Uiso 1 1 calc R .
C43 C 0.3401(6) 0.5725(4) 0.1058(3) 0.0287(13) Uani 1 1 d . U
H43A H 0.3023 0.5641 0.0655 0.034 Uiso 1 1 calc R .
H43B H 0.3223 0.5149 0.1292 0.034 Uiso 1 1 calc R .
C37 C 0.2755(6) 0.9572(4) 0.0988(3) 0.0286(13) Uani 1 1 d . U
H37A H 0.2378 1.0120 0.1197 0.034 Uiso 1 1 calc R .
H37B H 0.2358 0.9530 0.0586 0.034 Uiso 1 1 calc R .
C12 C 0.6405(6) 0.6093(4) 0.6215(3) 0.0281(12) Uani 1 1 d . U
H12A H 0.6068 0.5482 0.6361 0.034 Uiso 1 1 calc R .
H12B H 0.6139 0.6159 0.5792 0.034 Uiso 1 1 calc R .
C39 C 0.6166(5) 0.8849(4) 0.0702(3) 0.0273(12) Uani 1 1 d . U
H39A H 0.6410 0.8877 0.1129 0.033 Uiso 1 1 calc R .
H39B H 0.6518 0.9419 0.0506 0.033 Uiso 1 1 calc R .
C40 C 0.6752(6) 0.7985(5) 0.0426(3) 0.0307(13) Uani 1 1 d . U
H40A H 0.7698 0.8070 0.0425 0.037 Uiso 1 1 calc R .
H40B H 0.6462 0.7950 0.0006 0.037 Uiso 1 1 calc R .
C8 C 1.1507(6) 0.5053(4) 0.8719(3) 0.0256(12) Uani 1 1 d . U
H8A H 1.1038 0.4452 0.8781 0.031 Uiso 1 1 calc R .
H8B H 1.2149 0.5121 0.9045 0.031 Uiso 1 1 calc R .
C18 C 1.1705(6) 0.7745(5) 0.5491(3) 0.0299(13) Uani 1 1 d . U
H18A H 1.2644 0.7861 0.5512 0.036 Uiso 1 1 calc R .
H18B H 1.1443 0.7799 0.5068 0.036 Uiso 1 1 calc R .
C38 C 0.4176(6) 0.9698(4) 0.0936(2) 0.0271(12) Uani 1 1 d . U
H38A H 0.4359 1.0270 0.0697 0.033 Uiso 1 1 calc R .
H38B H 0.4560 0.9789 0.1337 0.033 Uiso 1 1 calc R .
C15 C 0.7623(6) 0.9137(4) 0.6176(3) 0.0242(12) Uani 1 1 d . U
H15A H 0.7241 0.9616 0.6443 0.029 Uiso 1 1 calc R .
H15B H 0.7224 0.9204 0.5776 0.029 Uiso 1 1 calc R .
C28 C 0.7189(6) 0.5836(4) 0.3382(3) 0.0274(12) Uani 1 1 d . U
H28A H 0.7888 0.5385 0.3291 0.033 Uiso 1 1 calc R .
H28B H 0.6539 0.5791 0.3058 0.033 Uiso 1 1 calc R .
C3 C 1.1548(6) 0.9324(4) 0.8623(3) 0.0257(12) Uani 1 1 d . U
H3A H 1.0890 0.9359 0.8303 0.031 Uiso 1 1 calc R .
H3B H 1.2091 0.9897 0.8599 0.031 Uiso 1 1 calc R .
C11 C 1.1847(5) 0.6699(4) 0.7318(2) 0.0253(12) Uani 1 1 d . U
H11A H 1.1960 0.6076 0.7124 0.030 Uiso 1 1 calc R .
H11B H 1.2212 0.7185 0.7052 0.030 Uiso 1 1 calc R .
C35 C 0.0889(6) 0.7454(5) 0.1613(3) 0.0323(14) Uani 1 1 d . U
H35A H 0.1261 0.7490 0.2020 0.039 Uiso 1 1 calc R .
H35B H -0.0051 0.7366 0.1654 0.039 Uiso 1 1 calc R .
C20 C 0.9822(6) 0.5483(4) 0.5845(3) 0.0317(13) Uani 1 1 d . U
H20A H 1.0202 0.5405 0.6247 0.038 Uiso 1 1 calc R .
H20B H 1.0212 0.5007 0.5578 0.038 Uiso 1 1 calc R .
C42 C 0.4833(6) 0.5879(4) 0.1014(3) 0.0264(12) Uani 1 1 d . U
H42A H 0.5205 0.5975 0.1417 0.032 Uiso 1 1 calc R .
H42B H 0.5240 0.5314 0.0837 0.032 Uiso 1 1 calc R .
C44 C 0.4802(5) 0.6497(4) 0.0001(2) 0.0212(11) Uani 1 1 d . U
H44A H 0.4483 0.5839 -0.0032 0.025 Uiso 1 1 calc R .
H44B H 0.5603 0.6544 -0.0232 0.025 Uiso 1 1 calc R .
C31 C 0.4249(6) 0.7551(4) 0.4333(3) 0.0284(13) Uani 1 1 d . U
H31A H 0.3842 0.7313 0.4701 0.034 Uiso 1 1 calc R .
H31B H 0.3658 0.7429 0.3994 0.034 Uiso 1 1 calc R .
Ni1 Ni 1.14481(6) 0.71745(4) 0.86185(3) 0.01132(14) Uani 1 1 d . U

loop_
_atom_site_aniso_label
_atom_site_aniso_U_11
_atom_site_aniso_U_22
_atom_site_aniso_U_33
_atom_site_aniso_U_23
_atom_site_aniso_U_13
_atom_site_aniso_U_12
Ni3 0.0109(3) 0.0128(3) 0.0088(3) -0.0010(2) -0.0017(2) 0.0005(2)
Ni4 0.0126(3) 0.0137(3) 0.0079(3) -0.0002(2) -0.0026(2) -0.0008(2)
Ni2 0.0126(3) 0.0146(3) 0.0082(3) 0.0002(2) -0.0020(2) 0.0011(2)
P4 0.0141(6) 0.0169(6) 0.0080(6) -0.0007(5) -0.0041(5) 0.0026(5)
P2 0.0152(6) 0.0180(6) 0.0083(6) 0.0015(5) -0.0044(5) -0.0038(5)
P3 0.0132(6) 0.0199(6) 0.0097(6) -0.0003(5) -0.0028(5) -0.0007(5)
P1 0.0170(7) 0.0219(7) 0.0120(6) -0.0005(5) -0.0033(5) 0.0010(5)
O5 0.0219(19) 0.0179(18) 0.0109(16) -0.0013(13) -0.0064(14) -0.0021(14)
O4 0.0136(17) 0.0152(17) 0.0115(16) -0.0011(13) -0.0030(13) 0.0006(13)
O10 0.0134(17) 0.0164(17) 0.0103(16) 0.0017(13) -0.0030(13) -0.0001(13)
O7 0.0154(18) 0.0190(18) 0.0175(17) 0.0008(14) -0.0073(14) -0.0026(14)
O6 0.0210(19) 0.030(2) 0.0117(17) -0.0007(15) -0.0028(14) 0.0050(16)
O11 0.0229(19) 0.0155(17) 0.0102(16) 0.0001(13) -0.0069(14) 0.0029(14)
O8 0.0194(19) 0.027(2) 0.0122(17) -0.0001(14) -0.0062(14) 0.0001(15)
O9 0.022(2) 0.027(2) 0.0185(19) 0.0004(15) -0.0012(15) 0.0051(16)
O1 0.0189(18) 0.0223(19) 0.0150(17) -0.0018(14) -0.0059(14) 0.0037(15)
O12 0.0173(18) 0.029(2) 0.0120(17) 0.0022(15) -0.0018(14) -0.0067(15)
O2 0.032(2) 0.025(2) 0.0188(19) 0.0011(16) -0.0080(17) -0.0082(17)
O3 0.024(2) 0.031(2) 0.0131(17) 0.0029(15) -0.0057(15) -0.0022(16)
O20 0.035(2) 0.030(2) 0.032(2) -0.0034(19) -0.0040(19) 0.0020(19)
O15 0.038(2) 0.026(2) 0.024(2) 0.0035(17) 0.0064(18) 0.0079(19)
N10 0.014(2) 0.026(2) 0.013(2) 0.0027(17) -0.0015(16) 0.0009(17)
O19 0.040(3) 0.034(2) 0.040(3) -0.003(2) 0.008(2) -0.008(2)
O14 0.044(3) 0.036(3) 0.036(3) 0.011(2) 0.015(2) 0.010(2)
O13 0.025(2) 0.039(2) 0.026(2) 0.0031(18) 0.0021(17) -0.0040(18)
N11 0.023(2) 0.024(2) 0.013(2) -0.0042(17) -0.0047(17) 0.0062(18)
O16 0.031(2) 0.036(2) 0.032(2) -0.001(2) -0.009(2) 0.0063(19)
O18 0.032(2) 0.035(3) 0.048(3) -0.005(2) 0.015(2) -0.007(2)
O17 0.025(2) 0.042(3) 0.028(2) -0.0040(19) 0.0049(18) 0.0046(19)
N3 0.027(3) 0.023(2) 0.019(2) 0.0047(18) -0.0089(18) -0.0089(18)
N12 0.019(2) 0.023(2) 0.019(2) 0.0050(18) -0.0021(17) -0.0009(17)
N8 0.028(2) 0.025(2) 0.016(2) 0.0049(18) -0.0074(18) -0.0081(19)
N1 0.024(2) 0.021(2) 0.016(2) 0.0023(17) -0.0083(18) -0.0019(18)
N14 0.025(2) 0.023(2) 0.011(2) -0.0018(17) -0.0059(17) 0.0105(18)
N13 0.026(2) 0.027(2) 0.011(2) 0.0007(17) -0.0043(18) -0.0083(18)
N6 0.020(2) 0.031(2) 0.012(2) 0.0019(17) -0.0053(17) -0.0093(18)
N15 0.030(2) 0.029(2) 0.012(2) 0.0022(18) -0.0034(18) -0.0126(19)
N4 0.020(2) 0.034(2) 0.018(2) -0.0024(19) 0.0010(18) 0.0048(19)
N5 0.026(2) 0.020(2) 0.012(2) -0.0035(17) -0.0020(17) 0.0023(17)
N16 0.027(2) 0.027(2) 0.013(2) -0.0067(18) -0.0030(18) 0.0076(19)
N7 0.025(2) 0.034(3) 0.014(2) -0.0003(19) -0.0051(18) 0.0118(19)
C33 0.019(3) 0.034(3) 0.010(2) 0.004(2) -0.0010(19) -0.002(2)
N9 0.023(2) 0.025(2) 0.019(2) -0.0006(18) -0.0026(18) 0.0052(18)
N2 0.023(2) 0.032(2) 0.010(2) -0.0018(18) -0.0069(17) 0.0057(19)
C4 0.027(3) 0.035(3) 0.016(3) 0.005(2) -0.003(2) -0.007(2)
C25 0.028(3) 0.023(3) 0.014(2) 0.003(2) -0.005(2) -0.010(2)
C30 0.032(3) 0.026(3) 0.024(3) 0.003(2) 0.000(2) -0.009(2)
C41 0.017(3) 0.040(3) 0.020(3) -0.007(2) -0.010(2) 0.012(2)
C14 0.015(2) 0.030(3) 0.025(3) -0.006(2) -0.003(2) 0.005(2)
C17 0.022(3) 0.039(3) 0.016(3) 0.001(2) -0.005(2) -0.010(2)
C27 0.021(3) 0.036(3) 0.015(3) -0.001(2) -0.003(2) 0.015(2)
C5 0.019(3) 0.048(3) 0.013(3) 0.000(2) 0.001(2) -0.009(2)
C32 0.028(3) 0.040(3) 0.024(3) 0.004(3) 0.009(2) 0.014(3)
C26 0.014(3) 0.043(3) 0.013(3) -0.001(2) 0.003(2) 0.000(2)
C16 0.039(3) 0.020(3) 0.015(3) 0.000(2) 0.001(2) -0.002(2)
C29 0.031(3) 0.014(3) 0.041(3) 0.000(2) -0.012(3) -0.002(2)
C9 0.029(3) 0.031(3) 0.027(3) 0.008(2) 0.000(2) -0.012(2)
C23 0.028(3) 0.023(3) 0.019(3) -0.003(2) -0.007(2) 0.008(2)
C24 0.028(3) 0.017(3) 0.026(3) 0.001(2) -0.009(2) 0.000(2)
C19 0.023(3) 0.044(3) 0.025(3) -0.007(3) -0.007(2) 0.013(2)
C2 0.034(3) 0.022(3) 0.027(3) -0.003(2) -0.008(2) 0.010(2)
C34 0.026(3) 0.046(3) 0.017(3) 0.003(2) 0.002(2) -0.012(3)
C13 0.019(3) 0.040(3) 0.024(3) 0.011(2) 0.000(2) -0.005(2)
C1 0.025(3) 0.033(3) 0.029(3) -0.006(2) 0.003(2) 0.007(2)
C7 0.038(3) 0.024(3) 0.022(3) -0.001(2) -0.011(2) 0.011(2)
C10 0.024(3) 0.054(4) 0.021(3) 0.000(3) 0.007(2) -0.008(3)
C22 0.026(3) 0.023(3) 0.016(2) 0.005(2) -0.009(2) -0.009(2)
C6 0.030(3) 0.031(3) 0.015(3) -0.004(2) -0.006(2) 0.007(2)
C21 0.051(4) 0.018(3) 0.020(3) 0.001(2) -0.008(3) 0.000(2)
C36 0.024(3) 0.044(3) 0.024(3) -0.007(3) -0.005(2) 0.011(2)
C43 0.052(4) 0.013(2) 0.021(3) 0.003(2) -0.007(3) -0.005(2)
C37 0.045(3) 0.023(3) 0.018(3) -0.005(2) -0.009(2) 0.009(2)
C12 0.028(3) 0.030(3) 0.027(3) 0.005(2) -0.001(2) -0.009(2)
C39 0.024(3) 0.040(3) 0.018(3) 0.003(2) -0.005(2) -0.011(2)
C40 0.018(3) 0.052(4) 0.023(3) 0.003(3) -0.006(2) -0.005(2)
C8 0.032(3) 0.016(2) 0.029(3) 0.006(2) -0.011(2) -0.002(2)
C18 0.017(3) 0.049(4) 0.024(3) 0.000(3) -0.006(2) 0.000(2)
C38 0.051(4) 0.014(2) 0.016(3) 0.000(2) -0.006(3) -0.004(2)
C15 0.029(3) 0.021(3) 0.023(3) -0.005(2) -0.006(2) 0.003(2)
C28 0.035(3) 0.019(3) 0.028(3) -0.006(2) -0.012(2) 0.006(2)
C3 0.029(3) 0.016(3) 0.031(3) 0.004(2) -0.010(2) 0.002(2)
C11 0.024(3) 0.036(3) 0.016(3) -0.001(2) -0.005(2) 0.010(2)
C35 0.019(3) 0.053(4) 0.024(3) 0.001(3) 0.003(2) -0.005(3)
C20 0.047(3) 0.031(3) 0.017(3) -0.002(2) -0.009(3) 0.016(3)
C42 0.036(3) 0.024(3) 0.019(3) 0.000(2) -0.009(2) 0.005(2)
C44 0.025(3) 0.026(3) 0.013(2) -0.003(2) -0.009(2) 0.012(2)
C31 0.025(3) 0.036(3) 0.024(3) 0.005(2) 0.008(2) 0.001(2)
Ni1 0.0115(3) 0.0124(3) 0.0100(3) 0.0007(2) -0.0022(2) -0.0002(2)

loop_
_atom_type_symbol
_atom_type_description
_atom_type_scat_dispersion_real
_atom_type_scat_dispersion_imag
_atom_type_scat_source
C C 0.0033 0.0016 'International Tables Vol C Tables 4.2.6.8 and 6.1.1.4'
H H 0.0000 0.0000 'International Tables Vol C Tables 4.2.6.8 and 6.1.1.4'
N N 0.0061 0.0033 'International Tables Vol C Tables 4.2.6.8 and 6.1.1.4'
Ni Ni 0.3393 1.1124 'International Tables Vol C Tables 4.2.6.8 and 6.1.1.4'
O O 0.0106 0.0060 'International Tables Vol C Tables 4.2.6.8 and 6.1.1.4'
P P 0.1023 0.0942 'International Tables Vol C Tables 4.2.6.8 and 6.1.1.4'

loop_
_geom_angle_atom_site_label_1
_geom_angle_atom_site_label_2
_geom_angle_atom_site_label_3
_geom_angle
_geom_angle_site_symmetry_1
_geom_angle_site_symmetry_3
O5 Ni3 O7 175.98(14) . .
O5 Ni3 N10 89.64(15) . .
O5 Ni3 N11 89.38(16) . .
O5 Ni3 N12 89.75(16) . .
O5 Ni3 N9 87.66(16) . .
O7 Ni3 N10 86.40(15) . .
N11 Ni3 O7 90.99(16) . .
N11 Ni3 N10 86.01(18) . .
N11 Ni3 N9 177.01(18) . .
N12 Ni3 O7 94.20(16) . .
N12 Ni3 N10 179.08(18) . .
N12 Ni3 N11 94.66(18) . .
N12 Ni3 N9 84.92(18) . .
N9 Ni3 O7 91.99(16) . .
N9 Ni3 N10 94.37(18) . .
O10 Ni4 N14 86.75(15) . .
O8 Ni4 O10 174.70(14) . .
O8 Ni4 N14 89.17(15) . .
N13 Ni4 O10 90.11(15) . .
N13 Ni4 O8 93.46(16) . .
N13 Ni4 N14 92.83(19) . .
N15 Ni4 O10 89.97(15) . .
N15 Ni4 O8 86.41(16) . .
N15 Ni4 N14 86.42(19) . .
N15 Ni4 N13 179.2(2) . .
N15 Ni4 N16 94.9(2) . .
N16 Ni4 O10 91.71(16) . .
N16 Ni4 O8 92.45(16) . .
N16 Ni4 N14 177.94(18) . .
N16 Ni4 N13 85.81(19) . .
O4 Ni2 N6 86.31(15) . .
O3 Ni2 O4 173.48(14) . .
O3 Ni2 N6 89.44(16) . .
N8 Ni2 O4 91.48(16) . .
N8 Ni2 O3 92.81(16) . .
N8 Ni2 N6 177.74(17) . .
N8 Ni2 N5 94.38(19) . .
N8 Ni2 N7 85.6(2) . .
N5 Ni2 O4 88.95(15) . .
N5 Ni2 O3 85.83(16) . .
N5 Ni2 N6 86.03(18) . .
N5 Ni2 N7 179.74(18) . .
N7 Ni2 O4 91.30(15) . .
N7 Ni2 O3 93.91(16) . .
N7 Ni2 N6 94.02(19) . .
O10 P4 C44 105.2(2) . .
O11 P4 O10 112.4(2) . .
O11 P4 O12 113.3(2) . .
O11 P4 C44 106.1(2) . .
O12 P4 O10 112.1(2) . .
O12 P4 C44 107.0(2) . .
O5 P2 O4 113.5(2) . .
O5 P2 C22 102.8(2) . .
O4 P2 C22 103.6(2) . .
O6 P2 O5 113.4(2) . .
O6 P2 O4 112.1(2) . .
O6 P2 C22 110.6(2) . .
O7 P3 C33 104.1(2) . .
O8 P3 O7 113.3(2) . .
O8 P3 O9 113.2(2) . .
O8 P3 C33 105.8(2) . .
O9 P3 O7 112.8(2) . .
O9 P3 C33 106.6(2) . .
O1 P1 C11 102.6(2) . .
O2 P1 O1 111.8(2) . .
O2 P1 C11 110.4(3) . .
O3 P1 O1 114.0(2) . .
O3 P1 O2 113.5(2) . .
O3 P1 C11 103.5(2) . .
P2 O5 Ni3 131.6(2) . .
P2 O4 Ni2 110.66(18) . .
P4 O10 Ni4 111.62(18) . .
P3 O7 Ni3 113.09(19) . .
P4 O11 Ni1 129.1(2) . 1_454
P3 O8 Ni4 147.9(2) . .
P1 O1 Ni1 111.75(19) . .
P1 O3 Ni2 147.9(2) . .
H20C O20 H20D 109.4 . .
H15C O15 H15D 109.4 . .
C33 N10 Ni3 111.6(3) . .
C25 N10 Ni3 110.8(3) . .
C25 N10 C33 111.1(4) . .
C26 N10 Ni3 102.5(3) . .
C26 N10 C33 110.1(4) . .
C26 N10 C25 110.4(4) . .
Ni3 N11 H11 106.6 . .
C27 N11 Ni3 104.6(3) . .
C27 N11 H11 106.6 . .
C28 N11 Ni3 115.7(4) . .
C28 N11 H11 106.6 . .
C28 N11 C27 116.1(4) . .
H16C O16 H16D 109.5 . .
H18C O18 H18D 109.5 . .
C9 N3 H3 108.4 . .
C9 N3 C8 112.8(4) . .
C9 N3 Ni1 105.4(3) . .
C8 N3 H3 108.4 . .
C8 N3 Ni1 113.2(3) . .
Ni1 N3 H3 108.4 . .
Ni3 N12 H12 107.6 . .
C30 N12 Ni3 115.3(3) . .
C30 N12 H12 107.6 . .
C31 N12 Ni3 105.8(3) . .
C31 N12 H12 107.6 . .
C31 N12 C30 112.6(4) . .
Ni2 N8 H8 107.6 . .
C21 N8 Ni2 104.9(3) . .
C21 N8 H8 107.6 . .
C12 N8 Ni2 116.2(4) . .
C12 N8 H8 107.6 . .
C12 N8 C21 112.5(4) . .
C4 N1 H1 106.7 . .
C4 N1 C3 114.9(4) . .
C4 N1 Ni1 104.8(3) . .
C3 N1 H1 106.7 . .
C3 N1 Ni1 116.4(4) . .
Ni1 N1 H1 106.7 . .
C41 N14 Ni4 111.0(3) . .
C42 N14 Ni4 101.0(3) . .
C42 N14 C41 111.7(4) . .
C42 N14 C44 110.0(4) . .
C44 N14 Ni4 111.8(3) . .
C44 N14 C41 110.9(4) . .
Ni4 N13 H13 107.4 . .
C39 N13 Ni4 117.0(4) . .
C39 N13 H13 107.4 . .
C39 N13 C38 112.6(4) . .
C38 N13 Ni4 104.5(3) . .
C38 N13 H13 107.4 . .
C17 N6 Ni2 111.2(4) . .
C17 N6 C16 110.8(4) . .
C17 N6 C22 111.2(4) . .
C16 N6 Ni2 101.7(3) . .
C16 N6 C22 110.2(4) . .
C22 N6 Ni2 111.3(3) . .
Ni4 N15 H15 107.1 . .
C34 N15 Ni4 115.8(4) . .
C34 N15 H15 107.1 . .
C34 N15 C43 114.2(5) . .
C43 N15 Ni4 105.0(3) . .
C43 N15 H15 107.1 . .
C1 N4 H4 107.5 . .
C1 N4 C10 113.2(5) . .
C1 N4 Ni1 116.7(4) . .
C10 N4 H4 107.5 . .
C10 N4 Ni1 103.8(3) . .
Ni1 N4 H4 107.5 . .
Ni2 N5 H5 107.0 . .
C14 N5 Ni2 115.2(3) . .
C14 N5 H5 107.0 . .
C15 N5 Ni2 105.9(3) . .
C15 N5 H5 107.0 . .
C15 N5 C14 114.2(4) . .
Ni4 N16 H16 107.3 . .
C36 N16 Ni4 115.0(3) . .
C36 N16 H16 107.3 . .
C37 N16 Ni4 105.6(3) . .
C37 N16 H16 107.3 . .
C37 N16 C36 113.8(5) . .
Ni2 N7 H7 106.5 . .
C19 N7 Ni2 116.2(4) . .
C19 N7 H7 106.5 . .
C20 N7 Ni2 105.9(4) . .
C20 N7 H7 106.5 . .
C20 N7 C19 114.7(5) . .
P3 C33 H33A 108.7 . .
P3 C33 H33B 108.7 . .
N10 C33 P3 114.2(3) . .
N10 C33 H33A 108.7 . .
N10 C33 H33B 108.7 . .
H33A C33 H33B 107.6 . .
Ni3 N9 H9 107.6 . .
C32 N9 Ni3 105.1(3) . .
C32 N9 H9 107.6 . .
C23 N9 Ni3 114.3(3) . .
C23 N9 H9 107.6 . .
C23 N9 C32 114.2(5) . .
C5 N2 Ni1 100.4(3) . .
C6 N2 C5 111.3(5) . .
C6 N2 C11 110.5(4) . .
C6 N2 Ni1 112.4(3) . .
C11 N2 C5 109.3(4) . .
C11 N2 Ni1 112.5(3) . .
N1 C4 H4A 109.9 . .
N1 C4 H4B 109.9 . .
N1 C4 C5 108.9(4) . .
H4A C4 H4B 108.3 . .
C5 C4 H4A 109.9 . .
C5 C4 H4B 109.9 . .
N10 C25 H25A 108.6 . .
N10 C25 H25B 108.6 . .
N10 C25 C24 114.6(4) . .
H25A C25 H25B 107.6 . .
C24 C25 H25A 108.6 . .
C24 C25 H25B 108.6 . .
N12 C30 H30A 109.2 . .
N12 C30 H30B 109.2 . .
N12 C30 C29 112.1(5) . .
H30A C30 H30B 107.9 . .
C29 C30 H30A 109.2 . .
C29 C30 H30B 109.2 . .
N14 C41 H41A 108.5 . .
N14 C41 H41B 108.5 . .
N14 C41 C40 114.9(4) . .
H41A C41 H41B 107.5 . .
C40 C41 H41A 108.5 . .
C40 C41 H41B 108.5 . .
N5 C14 H14A 109.2 . .
N5 C14 H14B 109.2 . .
N5 C14 C13 112.2(4) . .
H14A C14 H14B 107.9 . .
C13 C14 H14A 109.2 . .
C13 C14 H14B 109.2 . .
N6 C17 H17A 108.7 . .
N6 C17 H17B 108.7 . .
N6 C17 C18 114.4(5) . .
H17A C17 H17B 107.6 . .
C18 C17 H17A 108.7 . .
C18 C17 H17B 108.7 . .
N11 C27 H27A 109.9 . .
N11 C27 H27B 109.9 . .
N11 C27 C26 109.1(4) . .
H27A C27 H27B 108.3 . .
C26 C27 H27A 109.9 . .
C26 C27 H27B 109.9 . .
N2 C5 H5A 109.3 . .
N2 C5 H5B 109.3 . .
C4 C5 N2 111.6(5) . .
C4 C5 H5A 109.3 . .
C4 C5 H5B 109.3 . .
H5A C5 H5B 108.0 . .
N9 C32 H32A 109.6 . .
N9 C32 H32B 109.6 . .
N9 C32 C31 110.3(5) . .
H32A C32 H32B 108.1 . .
C31 C32 H32A 109.6 . .
C31 C32 H32B 109.6 . .
N10 C26 C27 109.4(4) . .
N10 C26 H26A 109.8 . .
N10 C26 H26B 109.8 . .
C27 C26 H26A 109.8 . .
C27 C26 H26B 109.8 . .
H26A C26 H26B 108.2 . .
N6 C16 H16A 109.5 . .
N6 C16 H16B 109.5 . .
N6 C16 C15 110.5(4) . .
H16A C16 H16B 108.1 . .
C15 C16 H16A 109.5 . .
C15 C16 H16B 109.5 . .
C30 C29 H29A 108.4 . .
C30 C29 H29B 108.4 . .
H29A C29 H29B 107.4 . .
C28 C29 C30 115.6(5) . .
C28 C29 H29A 108.4 . .
C28 C29 H29B 108.4 . .
N3 C9 H9A 109.9 . .
N3 C9 H9B 109.9 . .
N3 C9 C10 109.1(5) . .
H9A C9 H9B 108.3 . .
C10 C9 H9A 109.9 . .
C10 C9 H9B 109.9 . .
N9 C23 H23A 109.1 . .
N9 C23 H23B 109.1 . .
N9 C23 C24 112.4(4) . .
H23A C23 H23B 107.9 . .
C24 C23 H23A 109.1 . .
C24 C23 H23B 109.1 . .
C25 C24 H24A 108.3 . .
C25 C24 H24B 108.3 . .
C23 C24 C25 115.8(5) . .
C23 C24 H24A 108.3 . .
C23 C24 H24B 108.3 . .
H24A C24 H24B 107.4 . .
N7 C19 H19A 108.8 . .
N7 C19 H19B 108.8 . .
N7 C19 C18 113.7(5) . .
H19A C19 H19B 107.7 . .
C18 C19 H19A 108.8 . .
C18 C19 H19B 108.8 . .
H2A C2 H2B 107.4 . .
C1 C2 H2A 108.3 . .
C1 C2 H2B 108.3 . .
C1 C2 C3 116.1(5) . .
C3 C2 H2A 108.3 . .
C3 C2 H2B 108.3 . .
N15 C34 H34A 109.2 . .
N15 C34 H34B 109.2 . .
N15 C34 C35 112.0(5) . .
H34A C34 H34B 107.9 . .
C35 C34 H34A 109.2 . .
C35 C34 H34B 109.2 . .
C14 C13 H13A 108.0 . .
C14 C13 H13B 108.0 . .
H13A C13 H13B 107.3 . .
C12 C13 C14 117.2(5) . .
C12 C13 H13A 108.0 . .
C12 C13 H13B 108.0 . .
N4 C1 C2 111.1(5) . .
N4 C1 H1A 109.4 . .
N4 C1 H1B 109.4 . .
C2 C1 H1A 109.4 . .
C2 C1 H1B 109.4 . .
H1A C1 H1B 108.0 . .
H7A C7 H7B 107.3 . .
C6 C7 H7A 108.1 . .
C6 C7 H7B 108.1 . .
C6 C7 C8 116.7(5) . .
C8 C7 H7A 108.1 . .
C8 C7 H7B 108.1 . .
N4 C10 C9 109.4(5) . .
N4 C10 H10A 109.8 . .
N4 C10 H10B 109.8 . .
C9 C10 H10A 109.8 . .
C9 C10 H10B 109.8 . .
H10A C10 H10B 108.2 . .
P2 C22 H22A 109.0 . .
P2 C22 H22B 109.0 . .
N6 C22 P2 113.0(4) . .
N6 C22 H22A 109.0 . .
N6 C22 H22B 109.0 . .
H22A C22 H22B 107.8 . .
N2 C6 C7 113.7(5) . .
N2 C6 H6A 108.8 . .
N2 C6 H6B 108.8 . .
C7 C6 H6A 108.8 . .
C7 C6 H6B 108.8 . .
H6A C6 H6B 107.7 . .
N8 C21 H21A 109.9 . .
N8 C21 H21B 109.9 . .
N8 C21 C20 109.1(5) . .
H21A C21 H21B 108.3 . .
C20 C21 H21A 109.9 . .
C20 C21 H21B 109.9 . .
N16 C36 H36A 109.0 . .
N16 C36 H36B 109.0 . .
N16 C36 C35 113.0(5) . .
H36A C36 H36B 107.8 . .
C35 C36 H36A 109.0 . .
C35 C36 H36B 109.0 . .
N15 C43 H43A 110.0 . .
N15 C43 H43B 110.0 . .
N15 C43 C42 108.7(4) . .
H43A C43 H43B 108.3 . .
C42 C43 H43A 110.0 . .
C42 C43 H43B 110.0 . .
N16 C37 H37A 109.9 . .
N16 C37 H37B 109.9 . .
N16 C37 C38 109.0(5) . .
H37A C37 H37B 108.3 . .
C38 C37 H37A 109.9 . .
C38 C37 H37B 109.9 . .
N8 C12 C13 112.7(5) . .
N8 C12 H12A 109.1 . .
N8 C12 H12B 109.1 . .
C13 C12 H12A 109.1 . .
C13 C12 H12B 109.1 . .
H12A C12 H12B 107.8 . .
N13 C39 H39A 109.1 . .
N13 C39 H39B 109.1 . .
N13 C39 C40 112.4(5) . .
H39A C39 H39B 107.8 . .
C40 C39 H39A 109.1 . .
C40 C39 H39B 109.1 . .
C41 C40 H40A 108.1 . .
C41 C40 H40B 108.1 . .
C39 C40 C41 117.0(5) . .
C39 C40 H40A 108.1 . .
C39 C40 H40B 108.1 . .
H40A C40 H40B 107.3 . .
N3 C8 C7 112.2(4) . .
N3 C8 H8A 109.2 . .
N3 C8 H8B 109.2 . .
C7 C8 H8A 109.2 . .
C7 C8 H8B 109.2 . .
H8A C8 H8B 107.9 . .
C17 C18 C19 118.0(5) . .
C17 C18 H18A 107.8 . .
C17 C18 H18B 107.8 . .
C19 C18 H18A 107.8 . .
C19 C18 H18B 107.8 . .
H18A C18 H18B 107.1 . .
N13 C38 C37 110.5(4) . .
N13 C38 H38A 109.6 . .
N13 C38 H38B 109.6 . .
C37 C38 H38A 109.6 . .
C37 C38 H38B 109.6 . .
H38A C38 H38B 108.1 . .
N5 C15 C16 109.1(4) . .
N5 C15 H15A 109.9 . .
N5 C15 H15B 109.9 . .
C16 C15 H15A 109.9 . .
C16 C15 H15B 109.9 . .
H15A C15 H15B 108.3 . .
N11 C28 C29 112.2(5) . .
N11 C28 H28A 109.2 . .
N11 C28 H28B 109.2 . .
C29 C28 H28A 109.2 . .
C29 C28 H28B 109.2 . .
H28A C28 H28B 107.9 . .
N1 C3 C2 111.7(4) . .
N1 C3 H3A 109.3 . .
N1 C3 H3B 109.3 . .
C2 C3 H3A 109.3 . .
C2 C3 H3B 109.3 . .
H3A C3 H3B 107.9 . .
P1 C11 H11A 108.9 . .
P1 C11 H11B 108.9 . .
N2 C11 P1 113.4(4) . .
N2 C11 H11A 108.9 . .
N2 C11 H11B 108.9 . .
H11A C11 H11B 107.7 . .
C34 C35 C36 116.8(5) . .
C34 C35 H35A 108.1 . .
C34 C35 H35B 108.1 . .
C36 C35 H35A 108.1 . .
C36 C35 H35B 108.1 . .
H35A C35 H35B 107.3 . .
N7 C20 C21 109.4(5) . .
N7 C20 H20A 109.8 . .
N7 C20 H20B 109.8 . .
C21 C20 H20A 109.8 . .
C21 C20 H20B 109.8 . .
H20A C20 H20B 108.3 . .
N14 C42 C43 109.9(4) . .
N14 C42 H42A 109.7 . .
N14 C42 H42B 109.7 . .
C43 C42 H42A 109.7 . .
C43 C42 H42B 109.7 . .
H42A C42 H42B 108.2 . .
P4 C44 H44A 109.1 . .
P4 C44 H44B 109.1 . .
N14 C44 P4 112.5(3) . .
N14 C44 H44A 109.1 . .
N14 C44 H44B 109.1 . .
H44A C44 H44B 107.8 . .
N12 C31 C32 108.3(5) . .
N12 C31 H31A 110.0 . .
N12 C31 H31B 110.0 . .
C32 C31 H31A 110.0 . .
C32 C31 H31B 110.0 . .
H31A C31 H31B 108.4 . .
O11 Ni1 O1 174.77(14) 1_656 .
O11 Ni1 N3 87.27(16) 1_656 .
O11 Ni1 N2 89.35(15) 1_656 .
N3 Ni1 O1 93.30(16) . .
N3 Ni1 N2 94.03(19) . .
N1 Ni1 O11 90.09(16) . 1_656
N1 Ni1 O1 89.43(16) . .
N1 Ni1 N3 177.14(17) . .
N1 Ni1 N2 87.06(19) . .
N4 Ni1 O11 90.46(16) . 1_656
N4 Ni1 O1 94.77(16) . .
N4 Ni1 N3 85.72(19) . .
N4 Ni1 N1 93.19(19) . .
N4 Ni1 N2 179.69(19) . .
N2 Ni1 O1 85.42(15) . .

loop_
_geom_bond_atom_site_label_1
_geom_bond_atom_site_label_2
_geom_bond_distance
_geom_bond_site_symmetry_2
Ni3 O5 2.065(3) .
Ni3 O7 2.119(3) .
Ni3 N10 2.124(4) .
Ni3 N11 2.069(4) .
Ni3 N12 2.065(4) .
Ni3 N9 2.093(5) .
Ni4 O10 2.099(3) .
Ni4 O8 2.087(3) .
Ni4 N14 2.135(4) .
Ni4 N13 2.081(5) .
Ni4 N15 2.064(5) .
Ni4 N16 2.067(4) .
Ni2 O4 2.115(3) .
Ni2 O3 2.097(4) .
Ni2 N8 2.055(5) .
Ni2 N6 2.126(5) .
Ni2 N5 2.080(4) .
Ni2 N7 2.086(5) .
P4 O10 1.537(3) .
P4 O11 1.518(3) .
P4 O12 1.528(4) .
P4 C44 1.828(5) .
P2 O5 1.517(4) .
P2 O4 1.528(4) .
P2 O6 1.507(4) .
P2 C22 1.838(5) .
P3 O7 1.529(4) .
P3 O8 1.507(4) .
P3 O9 1.525(4) .
P3 C33 1.832(5) .
P1 O1 1.539(4) .
P1 O2 1.516(4) .
P1 O3 1.509(4) .
P1 C11 1.850(6) .
O11 Ni1 2.085(3) 1_454
O1 Ni1 2.141(3) .
O20 H20C 0.8699 .
O20 H20D 0.8701 .
O15 H15C 0.8699 .
O15 H15D 0.8714 .
N10 C33 1.502(6) .
N10 C25 1.501(7) .
N10 C26 1.465(7) .
N11 H11 1.0000 .
N11 C27 1.492(7) .
N11 C28 1.461(7) .
O16 H16C 0.8703 .
O16 H16D 0.8698 .
O18 H18C 0.8703 .
O18 H18D 0.8694 .
N3 H3 1.0000 .
N3 C9 1.462(7) .
N3 C8 1.489(7) .
N3 Ni1 2.096(4) .
N12 H12 1.0000 .
N12 C30 1.494(7) .
N12 C31 1.459(7) .
N8 H8 1.0000 .
N8 C21 1.496(7) .
N8 C12 1.463(7) .
N1 H1 1.0000 .
N1 C4 1.462(7) .
N1 C3 1.479(7) .
N1 Ni1 2.081(4) .
N14 C41 1.503(7) .
N14 C42 1.476(7) .
N14 C44 1.500(6) .
N13 H13 1.0000 .
N13 C39 1.463(7) .
N13 C38 1.489(7) .
N6 C17 1.474(7) .
N6 C16 1.492(7) .
N6 C22 1.496(6) .
N15 H15 1.0000 .
N15 C34 1.459(7) .
N15 C43 1.487(7) .
N4 H4 1.0000 .
N4 C1 1.458(7) .
N4 C10 1.495(8) .
N4 Ni1 2.069(4) .
N5 H5 1.0000 .
N5 C14 1.482(7) .
N5 C15 1.466(7) .
N16 H16 1.0000 .
N16 C36 1.491(8) .
N16 C37 1.471(7) .
N7 H7 1.0000 .
N7 C19 1.499(8) .
N7 C20 1.458(8) .
C33 H33A 0.9900 .
C33 H33B 0.9900 .
N9 H9 1.0000 .
N9 C32 1.490(7) .
N9 C23 1.451(7) .
N2 C5 1.503(7) .
N2 C6 1.461(7) .
N2 C11 1.495(6) .
N2 Ni1 2.121(5) .
C4 H4A 0.9900 .
C4 H4B 0.9900 .
C4 C5 1.501(9) .
C25 H25A 0.9900 .
C25 H25B 0.9900 .
C25 C24 1.516(8) .
C30 H30A 0.9900 .
C30 H30B 0.9900 .
C30 C29 1.526(8) .
C41 H41A 0.9900 .
C41 H41B 0.9900 .
C41 C40 1.506(9) .
C14 H14A 0.9900 .
C14 H14B 0.9900 .
C14 C13 1.507(8) .
C17 H17A 0.9900 .
C17 H17B 0.9900 .
C17 C18 1.510(8) .
C27 H27A 0.9900 .
C27 H27B 0.9900 .
C27 C26 1.506(8) .
C5 H5A 0.9900 .
C5 H5B 0.9900 .
C32 H32A 0.9900 .
C32 H32B 0.9900 .
C32 C31 1.496(9) .
C26 H26A 0.9900 .
C26 H26B 0.9900 .
C16 H16A 0.9900 .
C16 H16B 0.9900 .
C16 C15 1.509(8) .
C29 H29A 0.9900 .
C29 H29B 0.9900 .
C29 C28 1.501(9) .
C9 H9A 0.9900 .
C9 H9B 0.9900 .
C9 C10 1.502(9) .
C23 H23A 0.9900 .
C23 H23B 0.9900 .
C23 C24 1.511(8) .
C24 H24A 0.9900 .
C24 H24B 0.9900 .
C19 H19A 0.9900 .
C19 H19B 0.9900 .
C19 C18 1.515(9) .
C2 H2A 0.9900 .
C2 H2B 0.9900 .
C2 C1 1.511(9) .
C2 C3 1.519(8) .
C34 H34A 0.9900 .
C34 H34B 0.9900 .
C34 C35 1.496(9) .
C13 H13A 0.9900 .
C13 H13B 0.9900 .
C13 C12 1.499(9) .
C1 H1A 0.9900 .
C1 H1B 0.9900 .
C7 H7A 0.9900 .
C7 H7B 0.9900 .
C7 C6 1.502(9) .
C7 C8 1.527(8) .
C10 H10A 0.9900 .
C10 H10B 0.9900 .
C22 H22A 0.9900 .
C22 H22B 0.9900 .
C6 H6A 0.9900 .
C6 H6B 0.9900 .
C21 H21A 0.9900 .
C21 H21B 0.9900 .
C21 C20 1.503(9) .
C36 H36A 0.9900 .
C36 H36B 0.9900 .
C36 C35 1.529(9) .
C43 H43A 0.9900 .
C43 H43B 0.9900 .
C43 C42 1.509(9) .
C37 H37A 0.9900 .
C37 H37B 0.9900 .
C37 C38 1.494(9) .
C12 H12A 0.9900 .
C12 H12B 0.9900 .
C39 H39A 0.9900 .
C39 H39B 0.9900 .
C39 C40 1.503(9) .
C40 H40A 0.9900 .
C40 H40B 0.9900 .
C8 H8A 0.9900 .
C8 H8B 0.9900 .
C18 H18A 0.9900 .
C18 H18B 0.9900 .
C38 H38A 0.9900 .
C38 H38B 0.9900 .
C15 H15A 0.9900 .
C15 H15B 0.9900 .
C28 H28A 0.9900 .
C28 H28B 0.9900 .
C3 H3A 0.9900 .
C3 H3B 0.9900 .
C11 H11A 0.9900 .
C11 H11B 0.9900 .
C35 H35A 0.9900 .
C35 H35B 0.9900 .
C20 H20A 0.9900 .
C20 H20B 0.9900 .
C42 H42A 0.9900 .
C42 H42B 0.9900 .
C44 H44A 0.9900 .
C44 H44B 0.9900 .
C31 H31A 0.9900 .
C31 H31B 0.9900 .
Ni1 O11 2.085(3) 1_656

loop_
_geom_torsion_atom_site_label_1
_geom_torsion_atom_site_label_2
_geom_torsion_atom_site_label_3
_geom_torsion_atom_site_label_4
_geom_torsion
_geom_torsion_site_symmetry_4
Ni3 N10 C33 P3 8.2(5) .
Ni3 N10 C25 C24 -57.7(5) .
Ni3 N10 C26 C27 45.3(4) .
Ni3 N11 C27 C26 40.8(5) .
Ni3 N11 C28 C29 -57.3(5) .
Ni3 N12 C30 C29 55.0(6) .
Ni3 N12 C31 C32 -45.5(5) .
Ni3 N9 C32 C31 -37.0(5) .
Ni3 N9 C23 C24 59.9(5) .
Ni4 N14 C41 C40 -59.0(5) .
Ni4 N14 C42 C43 46.6(5) .
Ni4 N14 C44 P4 10.4(5) .
Ni4 N13 C39 C40 57.2(5) .
Ni4 N13 C38 C37 -39.5(5) .
Ni4 N15 C34 C35 -57.4(6) .
Ni4 N15 C43 C42 40.2(5) .
Ni4 N16 C36 C35 53.3(6) .
Ni4 N16 C37 C38 -42.1(5) .
Ni2 N8 C21 C20 42.6(5) .
Ni2 N8 C12 C13 -55.5(6) .
Ni2 N6 C17 C18 61.2(5) .
Ni2 N6 C16 C15 -44.5(5) .
Ni2 N6 C22 P2 -9.5(5) .
Ni2 N5 C14 C13 55.1(5) .
Ni2 N5 C15 C16 -39.4(5) .
Ni2 N7 C19 C18 -51.9(6) .
Ni2 N7 C20 C21 39.6(5) .
O5 P2 O4 Ni2 -151.41(18) .
O5 P2 C22 N6 151.7(4) .
O4 P2 O5 Ni3 -69.4(3) .
O4 P2 C22 N6 33.3(4) .
O10 P4 O11 Ni1 68.7(3) 1_454
O10 P4 C44 N14 -31.0(5) .
O7 P3 O8 Ni4 130.5(4) .
O7 P3 C33 N10 -27.9(4) .
O6 P2 O5 Ni3 60.0(3) .
O6 P2 O4 Ni2 78.5(2) .
O6 P2 C22 N6 -86.9(4) .
O11 P4 O10 Ni4 151.85(18) .
O11 P4 C44 N14 -150.4(4) .
O8 P3 O7 Ni3 148.9(2) .
O8 P3 C33 N10 -147.6(4) .
O9 P3 O7 Ni3 -80.8(3) .
O9 P3 O8 Ni4 0.4(5) .
O9 P3 C33 N10 91.5(4) .
O1 P1 O3 Ni2 -139.5(4) .
O1 P1 C11 N2 31.6(5) .
O12 P4 O10 Ni4 -79.1(2) .
O12 P4 O11 Ni1 -59.8(3) 1_454
O12 P4 C44 N14 88.4(4) .
O2 P1 O1 Ni1 78.9(3) .
O2 P1 O3 Ni2 -9.9(6) .
O2 P1 C11 N2 -87.8(4) .
O3 P1 O1 Ni1 -150.7(2) .
O3 P1 C11 N2 150.4(4) .
N10 C25 C24 C23 71.2(6) .
N11 C27 C26 N10 -61.3(5) .
N3 C9 C10 N4 -59.0(6) .
N12 C30 C29 C28 -70.8(6) .
N8 C21 C20 N7 -57.2(6) .
N1 C4 C5 N2 61.0(6) .
N14 C41 C40 C39 70.1(6) .
N13 C39 C40 C41 -66.3(6) .
N6 C17 C18 C19 -70.4(7) .
N6 C16 C15 N5 59.8(6) .
N15 C34 C35 C36 70.7(7) .
N15 C43 C42 N14 -62.1(6) .
N5 C14 C13 C12 -69.7(6) .
N16 C36 C35 C34 -68.9(7) .
N16 C37 C38 N13 56.9(6) .
N7 C19 C18 C17 62.8(7) .
C33 P3 O7 Ni3 34.4(3) .
C33 P3 O8 Ni4 -116.0(4) .
C33 N10 C25 C24 67.1(5) .
C33 N10 C26 C27 -73.6(5) .
N9 C32 C31 N12 57.2(6) .
N9 C23 C24 C25 -70.8(6) .
C4 N1 C3 C2 177.9(5) .
C25 N10 C33 P3 -116.1(4) .
C25 N10 C26 C27 163.4(4) .
C30 N12 C31 C32 -172.3(5) .
C30 C29 C28 N11 72.1(6) .
C41 N14 C42 C43 164.7(4) .
C41 N14 C44 P4 -114.1(4) .
C14 N5 C15 C16 -167.2(4) .
C14 C13 C12 N8 69.7(7) .
C17 N6 C16 C15 -162.8(5) .
C17 N6 C22 P2 115.1(4) .
C27 N11 C28 C29 179.6(5) .
C5 N2 C6 C7 170.7(4) .
C5 N2 C11 P1 -119.2(4) .
C32 N9 C23 C24 -179.1(5) .
C26 N10 C33 P3 121.4(4) .
C26 N10 C25 C24 -170.5(4) .
C16 N6 C17 C18 173.5(5) .
C16 N6 C22 P2 -121.6(4) .
C9 N3 C8 C7 -178.0(5) .
C23 N9 C32 C31 -163.0(5) .
C19 N7 C20 C21 169.2(5) .
C34 N15 C43 C42 168.1(5) .
C1 N4 C10 C9 171.8(5) .
C1 C2 C3 N1 -70.5(6) .
C10 N4 C1 C2 -178.5(5) .
C22 P2 O5 Ni3 179.4(3) .
C22 P2 O4 Ni2 -40.7(3) .
C22 N6 C17 C18 -63.5(6) .
C22 N6 C16 C15 73.6(5) .
C6 N2 C5 C4 -162.6(4) .
C6 N2 C11 P1 118.0(5) .
C6 C7 C8 N3 70.1(6) .
C21 N8 C12 C13 -176.4(5) .
C36 N16 C37 C38 -169.2(4) .
C43 N15 C34 C35 -179.6(5) .
C37 N16 C36 C35 175.3(5) .
C12 N8 C21 C20 169.8(5) .
C39 N13 C38 C37 -167.4(5) .
C8 N3 C9 C10 163.9(5) .
C8 C7 C6 N2 -71.2(6) .
C38 N13 C39 C40 178.2(5) .
C15 N5 C14 C13 178.0(5) .
C28 N11 C27 C26 169.6(4) .
C3 N1 C4 C5 -170.2(5) .
C3 C2 C1 N4 72.0(6) .
C11 P1 O1 Ni1 -39.5(3) .
C11 P1 O3 Ni2 109.8(5) .
C11 N2 C5 C4 75.0(5) .
C11 N2 C6 C7 -67.7(6) .
C20 N7 C19 C18 -176.1(5) .
C42 N14 C41 C40 -170.9(5) .
C42 N14 C44 P4 121.8(4) .
C44 P4 O10 Ni4 36.8(3) .
C44 P4 O11 Ni1 -176.9(3) 1_454
C44 N14 C41 C40 65.9(6) .
C44 N14 C42 C43 -71.7(5) .
C31 N12 C30 C29 176.6(5) .
Ni1 N3 C9 C10 39.9(5) .
Ni1 N3 C8 C7 -58.4(5) .
Ni1 N1 C4 C5 -41.2(5) .
Ni1 N1 C3 C2 54.9(5) .
Ni1 N4 C1 C2 -58.1(6) .
Ni1 N4 C10 C9 44.2(5) .
Ni1 N2 C5 C4 -43.5(5) .
Ni1 N2 C6 C7 59.0(5) .
Ni1 N2 C11 P1 -8.5(5) .
